data_7716853
loop_
_publ_author_name
'Kumar, Parasar'
'Mathpati, Ramling S.'
'Ghule, Vikas D.'
'Dharavath, Srinivas'

_publ_section_title
;
 Synthesis of C-C bonded trifluoromethyl-based high-energy density
 materials <i>via</i> the ANRORC mechanism.
;
_journal_issue 36
_journal_name_full 'Dalton transactions (Cambridge, England : 2003)'
_journal_page_first 15324
_journal_page_last 15329
_journal_paper_doi 10.1039/d4dt02088j
_journal_volume 53
_journal_year 2024
_chemical_formula_moiety 'C6 H2 F3 N5.969 O2, H2 O, H5 N2'
_chemical_formula_sum 'C6 H9 F3 N8 O3'
_chemical_formula_weight 298.21
_space_group_crystal_system monoclinic
_space_group_IT_number 14
_space_group_name_Hall '-P 2yn'
_space_group_name_H-M_alt 'P 1 21/n 1'
_atom_sites_solution_hydrogens mixed
_atom_sites_solution_primary iterative
_audit_creation_date 2024-08-06
_audit_creation_method
;
Olex2 1.3
(compiled 2020.11.12 svn.r5f609507 for OlexSys, GUI svn.r6408)
;
_audit_update_record
;
2024-08-08 deposited with the CCDC.	2024-08-19 downloaded from the CCDC.
;
_cell_angle_alpha 90
_cell_angle_beta 111.839(11)
_cell_angle_gamma 90
_cell_formula_units_Z 4
_cell_length_a 7.408(3)
_cell_length_b 19.158(6)
_cell_length_c 8.467(3)
_cell_measurement_reflns_used 4939
_cell_measurement_temperature 100
_cell_measurement_theta_max 27.57
_cell_measurement_theta_min 2.80
_cell_volume 1115.4(7)
_computing_cell_refinement 'SAINT V8.40B (?, 2016)'
_computing_data_reduction 'SAINT V8.40B (?, 2016)'
_computing_molecular_graphics 'Olex2 1.3 (Dolomanov et al., 2009)'
_computing_publication_material 'Olex2 1.3 (Dolomanov et al., 2009)'
_computing_structure_refinement 'SHELXL 2018/3 (Sheldrick, 2015)'
_computing_structure_solution 'olex2.solve 1.3 (Bourhis et al., 2015)'
_diffrn_ambient_temperature 100
_diffrn_measured_fraction_theta_full 1.000
_diffrn_measured_fraction_theta_max 0.994
_diffrn_measurement_device_type 'Bruker APEX-II CCD'
_diffrn_measurement_method '\f and \w scans'
_diffrn_radiation_type MoK\a
_diffrn_radiation_wavelength 0.71073
_diffrn_reflns_av_R_equivalents 0.0691
_diffrn_reflns_av_unetI/netI 0.0432
_diffrn_reflns_Laue_measured_fraction_full 1.000
_diffrn_reflns_Laue_measured_fraction_max 0.994
_diffrn_reflns_limit_h_max 9
_diffrn_reflns_limit_h_min -9
_diffrn_reflns_limit_k_max 25
_diffrn_reflns_limit_k_min -25
_diffrn_reflns_limit_l_max 11
_diffrn_reflns_limit_l_min -11
_diffrn_reflns_number 18295
_diffrn_reflns_point_group_measured_fraction_full 1.000
_diffrn_reflns_point_group_measured_fraction_max 0.994
_diffrn_reflns_theta_full 25.242
_diffrn_reflns_theta_max 28.385
_diffrn_reflns_theta_min 2.126
_diffrn_source_current 0.0
_diffrn_source_power 0.0
_diffrn_source_voltage 0.0
_diffrn_standards_number 0
_exptl_absorpt_coefficient_mu 0.173
_exptl_absorpt_correction_type none
_exptl_crystal_colour 'clear yellowish yellow'
_exptl_crystal_colour_lustre clear
_exptl_crystal_colour_modifier yellowish
_exptl_crystal_colour_primary yellow
_exptl_crystal_density_diffrn 1.776
_exptl_crystal_description block
_exptl_crystal_F_000 608
_exptl_crystal_size_max 0.2
_exptl_crystal_size_mid 0.15
_exptl_crystal_size_min 0.1
_refine_diff_density_max 0.347
_refine_diff_density_min -0.322
_refine_diff_density_rms 0.081
_refine_ls_extinction_method none
_refine_ls_goodness_of_fit_ref 1.070
_refine_ls_hydrogen_treatment mixed
_refine_ls_matrix_type full
_refine_ls_number_parameters 205
_refine_ls_number_reflns 2776
_refine_ls_number_restraints 0
_refine_ls_restrained_S_all 1.070
_refine_ls_R_factor_all 0.0648
_refine_ls_R_factor_gt 0.0460
_refine_ls_shift/su_max 0.000
_refine_ls_shift/su_mean 0.000
_refine_ls_structure_factor_coef Fsqd
_refine_ls_weighting_details 'w=1/[\s^2^(Fo^2^)+(0.0464P)^2^+0.9184P] where P=(Fo^2^+2Fc^2^)/3'
_refine_ls_weighting_scheme calc
_refine_ls_wR_factor_gt 0.1082
_refine_ls_wR_factor_ref 0.1191
_reflns_Friedel_coverage 0.000
_reflns_number_gt 2155
_reflns_number_total 2776
_reflns_threshold_expression 'I > 2\s(I)'
_cod_data_source_file d4dt02088j2.cif
_cod_data_source_block 12mara_o_0m_a
_cod_depositor_comments 'Adding full bibliography for 7716853--7716854.cif.'
_cod_original_cell_volume 1115.5(6)
_cod_database_code 7716853
_shelx_shelxl_version_number 2018/3
_shelx_space_group_comment
;
The symmetry employed for this shelxl refinement is uniquely defined
by the following loop, which should always be used as a source of
symmetry information in preference to the above space-group names.
They are only intended as comments.
;
_shelx_estimated_absorpt_t_max 0.983
_shelx_estimated_absorpt_t_min 0.966
_olex2_refinement_description
;
1. Fixed Uiso
 At 1.2 times of:
  All C(H) groups, All C(H,H) groups, All N(H,H) groups
 At 1.5 times of:
  All O(H,H) groups
2.a Free rotating group:
 O1(H1A,H1B)
2.b Aromatic/amide H refined with riding coordinates:
 C2(H2)
;
_smtbx_masks_void_probe_radius 2.0
_smtbx_masks_void_truncation_radius 2.0
_olex2_submission_special_instructions 'No special instructions were received'

loop_
_space_group_symop_operation_xyz
'x, y, z'
'-x+1/2, y+1/2, -z+1/2'
'-x, -y, -z'
'x-1/2, -y-1/2, z-1/2'

loop_
_atom_site_label
_atom_site_type_symbol
_atom_site_fract_x
_atom_site_fract_y
_atom_site_fract_z
_atom_site_U_iso_or_equiv
_atom_site_adp_type
_atom_site_occupancy
_atom_site_site_symmetry_order
_atom_site_calc_flag
_atom_site_refinement_flags_posn
_atom_site_refinement_flags_adp
_atom_site_refinement_flags_occupancy
_atom_site_disorder_assembly
_atom_site_disorder_group
F1 F 0.53898(19) 0.44102(6) 0.76520(16) 0.0254(3) Uani 1 1 d . . . . .
F2 F 0.6277(2) 0.38257(7) 0.99997(15) 0.0260(3) Uani 1 1 d . . . . .
F3 F 0.83989(18) 0.41908(7) 0.90290(16) 0.0250(3) Uani 1 1 d . . . . .
O2 O 0.6896(2) 0.04264(7) 0.34686(19) 0.0226(3) Uani 1 1 d . . . . .
O1 O 0.7542(2) 0.42827(8) 0.42107(19) 0.0220(3) Uani 1 1 d G . . . .
H1A H 0.759988 0.469249 0.466834 0.033 Uiso 1 1 d G U . . .
H1B H 0.735370 0.396688 0.487325 0.033 Uiso 1 1 d G U . . .
O3 O 0.7674(2) 0.09588(8) 0.59021(18) 0.0209(3) Uani 1 1 d . . . . .
N2 N 0.6584(2) 0.16418(9) 0.1869(2) 0.0153(3) Uani 1 1 d . . . . .
N3 N 0.7109(2) 0.09579(9) 0.4336(2) 0.0142(5) Uani 0.969(7) 1 d . . . . .
N7 N 0.6194(2) 0.23123(9) 0.1427(2) 0.0150(3) Uani 1 1 d . . . . .
N1 N 0.6066(2) 0.26415(9) 0.8172(2) 0.0156(3) Uani 1 1 d . . . . .
N8 N 0.5992(2) 0.21683(9) 0.6920(2) 0.0145(3) Uani 1 1 d . . . . .
N5 N 0.5409(3) 0.08307(10) 0.7969(2) 0.0183(4) Uani 1 1 d . . . . .
N4 N 0.6564(2) 0.32275(8) 0.6064(2) 0.0139(3) Uani 1 1 d . . . . .
C5 C 0.6405(3) 0.32510(10) 0.7596(2) 0.0135(4) Uani 1 1 d . . . . .
C6 C 0.6606(3) 0.39167(11) 0.8565(2) 0.0160(4) Uani 1 1 d . . . . .
C2 C 0.6035(3) 0.27051(10) 0.2684(2) 0.0150(4) Uani 1 1 d . . . . .
H2 H 0.575673 0.319063 0.262207 0.018 Uiso 1 1 calc R U . . .
N6 N 0.7241(3) 0.06453(10) 0.9297(2) 0.0206(4) Uani 1 1 d . . . . .
H6A H 0.819(4) 0.0745(13) 0.899(3) 0.025 Uiso 1 1 d . U . . .
H6B H 0.729(4) 0.0929(13) 1.015(3) 0.025 Uiso 1 1 d . U . . .
C4 C 0.6306(3) 0.25378(10) 0.5706(2) 0.0125(4) Uani 1 1 d . . . . .
C1 C 0.6673(3) 0.16231(10) 0.3474(2) 0.0132(4) Uani 1 1 d . . . . .
C3 C 0.6349(3) 0.22792(10) 0.4089(2) 0.0130(4) Uani 1 1 d . . . . .
H5A H 0.506(3) 0.0474(12) 0.712(3) 0.016 Uiso 1 1 d . U . . .
H5B H 0.441(3) 0.0849(12) 0.839(3) 0.016 Uiso 1 1 d . U . . .
H7 H 0.615(4) 0.2447(15) 0.039(4) 0.037(8) Uiso 1 1 d . . . . .
H5C H 0.550(4) 0.1277(15) 0.748(3) 0.034(7) Uiso 1 1 d . . . . .

loop_
_atom_site_aniso_label
_atom_site_aniso_U_11
_atom_site_aniso_U_22
_atom_site_aniso_U_33
_atom_site_aniso_U_23
_atom_site_aniso_U_13
_atom_site_aniso_U_12
F1 0.0277(7) 0.0183(6) 0.0241(6) -0.0033(5) 0.0027(5) 0.0065(5)
F2 0.0403(8) 0.0259(7) 0.0190(6) -0.0057(5) 0.0193(6) -0.0031(6)
F3 0.0184(6) 0.0272(7) 0.0305(7) -0.0132(6) 0.0104(5) -0.0051(5)
O2 0.0316(9) 0.0140(7) 0.0266(8) -0.0038(6) 0.0160(7) -0.0024(6)
O1 0.0342(9) 0.0147(7) 0.0208(7) 0.0008(6) 0.0146(7) -0.0009(6)
O3 0.0285(8) 0.0200(7) 0.0164(7) 0.0036(6) 0.0109(6) 0.0029(6)
N2 0.0180(8) 0.0155(8) 0.0132(8) -0.0024(6) 0.0067(7) -0.0017(6)
N3 0.0159(9) 0.0137(9) 0.0157(9) -0.0008(6) 0.0092(7) -0.0004(6)
N7 0.0203(9) 0.0158(8) 0.0101(7) -0.0005(6) 0.0070(7) -0.0004(6)
N1 0.0193(8) 0.0171(8) 0.0111(7) -0.0008(6) 0.0065(7) -0.0004(7)
N8 0.0197(8) 0.0155(8) 0.0100(7) -0.0013(6) 0.0074(6) -0.0012(6)
N5 0.0238(9) 0.0176(9) 0.0137(8) -0.0009(7) 0.0071(7) -0.0035(7)
N4 0.0184(8) 0.0140(8) 0.0105(7) -0.0007(6) 0.0068(6) -0.0002(6)
C5 0.0151(9) 0.0146(9) 0.0123(8) 0.0005(7) 0.0067(7) 0.0006(7)
C6 0.0155(9) 0.0197(10) 0.0139(9) -0.0010(7) 0.0066(7) 0.0003(7)
C2 0.0189(10) 0.0145(9) 0.0121(9) -0.0003(7) 0.0062(8) -0.0003(7)
N6 0.0251(10) 0.0224(9) 0.0135(8) 0.0011(7) 0.0064(7) 0.0009(8)
C4 0.0138(9) 0.0139(9) 0.0094(8) 0.0006(7) 0.0039(7) -0.0006(7)
C1 0.0152(9) 0.0134(9) 0.0117(8) -0.0002(7) 0.0059(7) -0.0016(7)
C3 0.0139(9) 0.0140(9) 0.0109(8) -0.0002(7) 0.0044(7) -0.0018(7)

loop_
_atom_type_symbol
_atom_type_description
_atom_type_scat_dispersion_real
_atom_type_scat_dispersion_imag
_atom_type_scat_source
C C 0.0033 0.0016 'International Tables Vol C Tables 4.2.6.8 and 6.1.1.4'
H H 0.0000 0.0000 'International Tables Vol C Tables 4.2.6.8 and 6.1.1.4'
F F 0.0171 0.0103 'International Tables Vol C Tables 4.2.6.8 and 6.1.1.4'
N N 0.0061 0.0033 'International Tables Vol C Tables 4.2.6.8 and 6.1.1.4'
O O 0.0106 0.0060 'International Tables Vol C Tables 4.2.6.8 and 6.1.1.4'

loop_
_geom_angle_atom_site_label_1
_geom_angle_atom_site_label_2
_geom_angle_atom_site_label_3
_geom_angle
_geom_angle_site_symmetry_1
_geom_angle_site_symmetry_3
_geom_angle_publ_flag
H1A O1 H1B 109.5 . . ?
C1 N2 N7 103.54(15) . . ?
O2 N3 O3 124.04(17) . . ?
O2 N3 C1 118.26(16) . . ?
O3 N3 C1 117.70(16) . . ?
N2 N7 C2 112.89(16) . . ?
N2 N7 H7 118.1(18) . . ?
C2 N7 H7 128.8(18) . . ?
C5 N1 N8 104.76(15) . . ?
C4 N8 N1 105.91(15) . . ?
N6 N5 H5A 108.7(14) . . ?
N6 N5 H5B 111.2(14) . . ?
N6 N5 H5C 110.9(17) . . ?
H5A N5 H5B 106.4(19) . . ?
H5A N5 H5C 111(2) . . ?
H5B N5 H5C 109(2) . . ?
C5 N4 C4 101.12(15) . . ?
N1 C5 N4 114.96(17) . . ?
N1 C5 C6 122.94(17) . . ?
N4 C5 C6 122.11(17) . . ?
F1 C6 F3 105.84(16) . . ?
F1 C6 C5 112.22(16) . . ?
F2 C6 F1 107.86(16) . . ?
F2 C6 F3 106.26(16) . . ?
F2 C6 C5 111.94(16) . . ?
F3 C6 C5 112.32(16) . . ?
N7 C2 H2 125.9 . . ?
N7 C2 C3 108.26(17) . . ?
C3 C2 H2 125.9 . . ?
N5 N6 H6A 110.3(18) . . ?
N5 N6 H6B 103.0(16) . . ?
H6A N6 H6B 109(2) . . ?
N8 C4 N4 113.25(16) . . ?
N8 C4 C3 127.48(17) . . ?
N4 C4 C3 119.25(16) . . ?
N2 C1 N3 117.05(16) . . ?
N2 C1 C3 113.56(17) . . ?
C3 C1 N3 129.38(17) . . ?
C2 C3 C4 123.09(17) . . ?
C2 C3 C1 101.75(16) . . ?
C1 C3 C4 135.17(17) . . ?

loop_
_geom_bond_atom_site_label_1
_geom_bond_atom_site_label_2
_geom_bond_distance
_geom_bond_site_symmetry_2
_geom_bond_publ_flag
F1 C6 1.336(2) . ?
F2 C6 1.336(2) . ?
F3 C6 1.344(2) . ?
O2 N3 1.231(2) . ?
O1 H1A 0.8695 . ?
O1 H1B 0.8708 . ?
O3 N3 1.233(2) . ?
N2 N7 1.339(2) . ?
N2 C1 1.336(2) . ?
N3 C1 1.444(2) . ?
N7 C2 1.344(2) . ?
N7 H7 0.90(3) . ?
N1 N8 1.380(2) . ?
N1 C5 1.325(3) . ?
N8 C4 1.338(2) . ?
N5 N6 1.448(3) . ?
N5 H5A 0.95(2) . ?
N5 H5B 0.93(2) . ?
N5 H5C 0.96(3) . ?
N4 C5 1.346(2) . ?
N4 C4 1.353(2) . ?
C5 C6 1.494(3) . ?
C2 H2 0.9500 . ?
C2 C3 1.389(3) . ?
N6 H6A 0.85(3) . ?
N6 H6B 0.90(3) . ?
C4 C3 1.467(2) . ?
C1 C3 1.415(3) . ?

loop_
_geom_torsion_atom_site_label_1
_geom_torsion_atom_site_label_2
_geom_torsion_atom_site_label_3
_geom_torsion_atom_site_label_4
_geom_torsion
_geom_torsion_site_symmetry_1
_geom_torsion_site_symmetry_2
_geom_torsion_site_symmetry_3
_geom_torsion_site_symmetry_4
_geom_torsion_publ_flag
O2 N3 C1 N2 -17.8(3) . . . . ?
O2 N3 C1 C3 163.42(19) . . . . ?
O3 N3 C1 N2 162.17(17) . . . . ?
O3 N3 C1 C3 -16.6(3) . . . . ?
N2 N7 C2 C3 0.4(2) . . . . ?
N2 C1 C3 C2 0.4(2) . . . . ?
N2 C1 C3 C4 -179.4(2) . . . . ?
N3 C1 C3 C2 179.20(19) . . . . ?
N3 C1 C3 C4 -0.6(4) . . . . ?
N7 N2 C1 N3 -179.14(16) . . . . ?
N7 N2 C1 C3 -0.2(2) . . . . ?
N7 C2 C3 C4 179.34(17) . . . . ?
N7 C2 C3 C1 -0.5(2) . . . . ?
N1 N8 C4 N4 -0.6(2) . . . . ?
N1 N8 C4 C3 -179.18(18) . . . . ?
N1 C5 C6 F1 -125.5(2) . . . . ?
N1 C5 C6 F2 -4.1(3) . . . . ?
N1 C5 C6 F3 115.4(2) . . . . ?
N8 N1 C5 N4 0.0(2) . . . . ?
N8 N1 C5 C6 -179.74(17) . . . . ?
N8 C4 C3 C2 157.7(2) . . . . ?
N8 C4 C3 C1 -22.6(4) . . . . ?
N4 C5 C6 F1 54.7(2) . . . . ?
N4 C5 C6 F2 176.17(17) . . . . ?
N4 C5 C6 F3 -64.4(2) . . . . ?
N4 C4 C3 C2 -20.8(3) . . . . ?
N4 C4 C3 C1 159.0(2) . . . . ?
C5 N1 N8 C4 0.4(2) . . . . ?
C5 N4 C4 N8 0.6(2) . . . . ?
C5 N4 C4 C3 179.29(17) . . . . ?
C4 N4 C5 N1 -0.4(2) . . . . ?
C4 N4 C5 C6 179.39(18) . . . . ?
C1 N2 N7 C2 -0.1(2) . . . . ?
